data_2103385
loop_
_publ_author_name
'Marsh, Richard E.'

_publ_section_title
;
 The space groups of point group <i>C</i>~3~: some corrections, some
 comments
;
_journal_issue 5
_journal_name_full 'Acta Crystallographica Section B'
_journal_page_first 893
_journal_page_last 899
_journal_paper_doi 10.1107/S0108768102011758
_journal_volume 58
_journal_year 2002
_chemical_formula_moiety 'C18 H18 N2 O2'
_chemical_formula_sum 'C18 H18 N2 O2'
_symmetry_cell_setting trigonal
_symmetry_space_group_name_H-M 'P 31 2 1'
_cell_angle_alpha 90.00
_cell_angle_beta 90.00
_cell_angle_gamma 120.00
_cell_formula_units_Z 3
_cell_length_a 12.846
_cell_length_b 12.846
_cell_length_c 8.138
_cell_volume 1163.012
_cod_data_source_file bk0117.cif
_cod_data_source_block ZUKKOF
_cod_depositor_comments
;
 Adding the _cell_formula_units_Z and _chemical_formula_moiety data items
 after consulting the original publication.

 Antanas Vaitkus,
 2017-08-03
;
_cod_database_code 2103385

loop_
_atom_site_label
_atom_site_fract_x
_atom_site_fract_y
_atom_site_fract_z
O -0.2380 0.5767 0.2046
N -0.0786 0.6561 0.0339
C1 -0.1300 0.6371 0.1834
C2 -0.0490 0.6945 0.3290
C5 -0.0668 0.7949 0.3960
C7 -0.1530 0.6008 -0.1087
C8 -0.2292 0.6390 -0.1662
C9 -0.3000 0.5840 -0.3018
C10 -0.2940 0.4922 -0.3802
C11 -0.2178 0.4550 -0.3222
C12 -0.1466 0.5090 -0.1866
H1 -0.076 0.632 0.4152
H3 -0.154 0.762 0.4187
H4 -0.020 0.826 0.4977
H5 -0.035 0.859 0.3207
H9 -0.236 0.705 -0.1068
H10 -0.354 0.612 -0.3373
H11 -0.340 0.456 -0.4718
H12 -0.211 0.390 -0.3703
H13 -0.096 0.484 -0.1453
